data_4028972
loop_
_publ_author_name
'Ramkumar, Nagarajan'
'Nagarajan, Rajagopal'

_publ_section_title
;
 Total synthesis of ellipticine quinones, olivacine, and calothrixin B.
;
_journal_issue 2
_journal_name_full 'The Journal of organic chemistry'
_journal_page_first 736
_journal_page_last 741
_journal_paper_doi 10.1021/jo402593w
_journal_volume 79
_journal_year 2014
_chemical_formula_moiety 'C17 H14 N2 O3'
_chemical_formula_sum 'C17 H14 N2 O3'
_chemical_formula_weight 294.30
_chemical_name_systematic
; 
 ? 
;
_space_group_IT_number 14
_symmetry_cell_setting monoclinic
_symmetry_space_group_name_Hall '-P 2ybc'
_symmetry_space_group_name_H-M 'P 1 21/c 1'
_atom_sites_solution_hydrogens geom
_atom_sites_solution_primary direct
_atom_sites_solution_secondary difmap
_audit_creation_method SHELXL-97
_cell_angle_alpha 90.00
_cell_angle_beta 97.241(7)
_cell_angle_gamma 90.00
_cell_formula_units_Z 4
_cell_length_a 13.8909(9)
_cell_length_b 7.4062(7)
_cell_length_c 14.4885(10)
_cell_measurement_reflns_used 2053
_cell_measurement_temperature 298
_cell_measurement_theta_max 28.9480
_cell_measurement_theta_min 3.3930
_cell_volume 1478.7(2)
_computing_cell_refinement
;
CrysAlisPro, Agilent Technologies,
Version 1.171.36.28 (release 01-02-2013 CrysAlis171 .NET)
(compiled Feb  1 2013,16:14:44)
;
_computing_data_collection
;
CrysAlisPro, Agilent Technologies,
Version 1.171.36.28 (release 01-02-2013 CrysAlis171 .NET)
(compiled Feb  1 2013,16:14:44)
;
_computing_data_reduction
;
CrysAlisPro, Agilent Technologies,
Version 1.171.36.28 (release 01-02-2013 CrysAlis171 .NET)
(compiled Feb  1 2013,16:14:44)
;
_computing_structure_refinement 'SHELXL-97 (Sheldrick, 1997)'
_computing_structure_solution 'SHELXS-97 (Sheldrick, 1990)'
_diffrn_ambient_temperature 298
_diffrn_detector_area_resol_mean 16.3291
_diffrn_measured_fraction_theta_full 1.000
_diffrn_measured_fraction_theta_max 1.000
_diffrn_measurement_device_type 'Xcalibur, Eos, Gemini'
_diffrn_measurement_method '\w scans'
_diffrn_radiation_monochromator graphite
_diffrn_radiation_source 'fine-focus sealed tube'
_diffrn_radiation_type MoK\a
_diffrn_radiation_wavelength 0.71073
_diffrn_reflns_av_R_equivalents 0.0195
_diffrn_reflns_av_sigmaI/netI 0.0275
_diffrn_reflns_limit_h_max 17
_diffrn_reflns_limit_h_min -10
_diffrn_reflns_limit_k_max 8
_diffrn_reflns_limit_k_min -9
_diffrn_reflns_limit_l_max 18
_diffrn_reflns_limit_l_min -17
_diffrn_reflns_number 5982
_diffrn_reflns_theta_full 26.37
_diffrn_reflns_theta_max 26.37
_diffrn_reflns_theta_min 2.83
_diffrn_standards_number 6456
_exptl_absorpt_coefficient_mu 0.092
_exptl_absorpt_correction_T_max 0.9863
_exptl_absorpt_correction_T_min 0.9729
_exptl_absorpt_correction_type multi-scan
_exptl_crystal_colour ORANGE
_exptl_crystal_density_diffrn 1.322
_exptl_crystal_density_method 'not measured'
_exptl_crystal_description NEEDLE
_exptl_crystal_F_000 616
_exptl_crystal_size_max 0.30
_exptl_crystal_size_mid 0.20
_exptl_crystal_size_min 0.15
_refine_diff_density_max 0.498
_refine_diff_density_min -0.628
_refine_diff_density_rms 0.076
_refine_ls_extinction_method none
_refine_ls_goodness_of_fit_ref 1.051
_refine_ls_hydrogen_treatment constr
_refine_ls_matrix_type full
_refine_ls_number_parameters 200
_refine_ls_number_reflns 3027
_refine_ls_number_restraints 0
_refine_ls_restrained_S_all 1.051
_refine_ls_R_factor_all 0.0878
_refine_ls_R_factor_gt 0.0712
_refine_ls_shift/su_max 0.106
_refine_ls_shift/su_mean 0.015
_refine_ls_structure_factor_coef Fsqd
_refine_ls_weighting_details 'calc w=1/[\s^2^(Fo^2^)+(0.1438P)^2^+0.5229P] where P=(Fo^2^+2Fc^2^)/3'
_refine_ls_weighting_scheme calc
_refine_ls_wR_factor_gt 0.2083
_refine_ls_wR_factor_ref 0.2296
_reflns_number_gt 2319
_reflns_number_total 3027
_reflns_threshold_expression >2sigma(I)
_cod_data_source_file jo402593w_si_004.cif
_cod_data_source_block 2
_cod_depositor_comments
;
The following automatic conversions were performed:

'_refine_ls_hydrogen_treatment' value 'CONSTR' changed to 'constr'
according to
/usr/data/users/saulius/automatic-downloads/current/ACS/lib/dictionaries/cif_core.dic
dictionary named 'cif_core.dic' version 2.4.2 from 2011-04-26.

Automatic conversion script
Id: cif_fix_values 2281 2013-09-26 08:29:07Z andrius 
;
_cod_database_code 4028972

loop_
_symmetry_equiv_pos_as_xyz
'x, y, z'
'-x, y+1/2, -z+1/2'
'-x, -y, -z'
'x, -y-1/2, z-1/2'

loop_
_atom_site_label
_atom_site_type_symbol
_atom_site_fract_x
_atom_site_fract_y
_atom_site_fract_z
_atom_site_U_iso_or_equiv
_atom_site_adp_type
_atom_site_occupancy
_atom_site_symmetry_multiplicity
_atom_site_calc_flag
_atom_site_refinement_flags
O1 O 0.40058(15) 1.0370(3) 0.56696(15) 0.0631(6) Uani 1 1 d .
O2 O 0.13851(14) 0.4978(3) 0.44622(14) 0.0698(7) Uani 1 1 d .
N3 N 0.43228(13) 0.7510(3) 0.45021(13) 0.0414(5) Uani 1 1 d .
H3 H 0.4783 0.8292 0.4526 0.050 Uiso 1 1 calc R
O4 O 0.24393(14) 0.9674(3) 0.54843(16) 0.0603(6) Uani 1 1 d .
C5 C 0.17637(16) 0.6125(3) 0.59592(17) 0.0410(6) Uani 1 1 d .
C6 C 0.33601(18) 0.9379(3) 0.53929(17) 0.0445(6) Uani 1 1 d .
C7 C 0.34370(16) 0.5049(3) 0.41587(15) 0.0393(6) Uani 1 1 d .
C8 C 0.19802(16) 0.5763(4) 0.49909(17) 0.0424(6) Uani 1 1 d .
C9 C 0.50208(18) 0.5104(4) 0.35979(16) 0.0470(6) Uani 1 1 d .
H9 H 0.5601 0.5695 0.3541 0.056 Uiso 1 1 calc R
C10 C 0.29254(16) 0.6208(3) 0.47044(15) 0.0390(5) Uani 1 1 d .
C11 C 0.43140(16) 0.5885(3) 0.40600(15) 0.0389(5) Uani 1 1 d .
C12 C 0.25163(15) 0.6318(3) 0.66173(15) 0.0404(6) Uani 1 1 d .
H12 H 0.3151 0.6293 0.6477 0.049 Uiso 1 1 calc R
C13 C 0.3264(2) 0.3331(4) 0.37729(18) 0.0519(7) Uani 1 1 d .
H13 H 0.2688 0.2723 0.3827 0.062 Uiso 1 1 calc R
C14 C 0.4829(2) 0.3441(4) 0.32330(19) 0.0578(7) Uani 1 1 d .
H14 H 0.5288 0.2870 0.2920 0.069 Uiso 1 1 calc R
C15 C 0.34973(15) 0.7703(3) 0.48968(15) 0.0389(5) Uani 1 1 d .
N16 N 0.08195(19) 0.6150(4) 0.6133(2) 0.0742(8) Uani 1 1 d .
C17 C 0.3957(2) 0.2572(4) 0.3318(2) 0.0602(8) Uani 1 1 d .
H17 H 0.3845 0.1434 0.3055 0.072 Uiso 1 1 calc R
C18 C 0.2324(2) 0.6546(6) 0.7473(2) 0.0746(10) Uani 1 1 d .
H18 H 0.2841 0.6690 0.7942 0.090 Uiso 1 1 calc R
C19 C 0.1394(3) 0.6583(6) 0.7714(2) 0.0851(11) Uani 1 1 d .
H19 H 0.1290 0.6739 0.8330 0.102 Uiso 1 1 calc R
C20 C 0.2247(3) 1.1199(4) 0.6051(3) 0.0880(12) Uani 1 1 d .
H20A H 0.2466 1.2304 0.5785 0.106 Uiso 1 1 calc R
H20B H 0.2589 1.1063 0.6674 0.106 Uiso 1 1 calc R
C21 C 0.0642(2) 0.6390(5) 0.7040(3) 0.0793(11) Uani 1 1 d .
H21 H 0.0009 0.6419 0.7185 0.095 Uiso 1 1 calc R
C22 C 0.1207(4) 1.1272(6) 0.6085(6) 0.163(3) Uani 1 1 d .
H22A H 0.0875 1.1373 0.5465 0.244 Uiso 1 1 calc R
H22B H 0.1057 1.2301 0.6444 0.244 Uiso 1 1 calc R
H22C H 0.1002 1.0191 0.6370 0.244 Uiso 1 1 calc R

loop_
_atom_site_aniso_label
_atom_site_aniso_U_11
_atom_site_aniso_U_22
_atom_site_aniso_U_33
_atom_site_aniso_U_23
_atom_site_aniso_U_13
_atom_site_aniso_U_12
O1 0.0592(12) 0.0589(12) 0.0749(14) -0.0186(10) 0.0233(10) -0.0236(10)
O2 0.0438(11) 0.1099(19) 0.0560(12) -0.0184(11) 0.0074(9) -0.0305(11)
N3 0.0339(10) 0.0476(11) 0.0435(10) -0.0016(9) 0.0087(8) -0.0106(8)
O4 0.0499(11) 0.0447(11) 0.0903(15) -0.0075(10) 0.0242(10) -0.0005(8)
C5 0.0354(11) 0.0394(12) 0.0496(13) -0.0023(10) 0.0110(10) -0.0067(9)
C6 0.0435(13) 0.0431(13) 0.0490(13) 0.0027(11) 0.0146(11) -0.0098(11)
C7 0.0374(11) 0.0478(13) 0.0325(10) 0.0013(9) 0.0034(9) -0.0059(10)
C8 0.0309(11) 0.0503(14) 0.0455(12) -0.0007(11) 0.0025(9) -0.0098(10)
C9 0.0405(12) 0.0646(17) 0.0374(12) 0.0036(11) 0.0107(10) -0.0002(11)
C10 0.0323(11) 0.0486(13) 0.0359(11) -0.0003(10) 0.0044(8) -0.0058(10)
C11 0.0367(11) 0.0496(13) 0.0306(10) 0.0032(9) 0.0048(8) -0.0034(10)
C12 0.0275(10) 0.0575(15) 0.0363(11) -0.0074(10) 0.0039(8) -0.0017(10)
C13 0.0540(15) 0.0553(16) 0.0465(13) -0.0064(12) 0.0073(11) -0.0143(12)
C14 0.0599(16) 0.0693(18) 0.0471(14) -0.0076(13) 0.0179(12) 0.0054(14)
C15 0.0313(10) 0.0475(13) 0.0386(11) 0.0005(10) 0.0075(9) -0.0058(10)
N16 0.0549(15) 0.0815(19) 0.090(2) -0.0150(15) 0.0265(14) -0.0136(13)
C17 0.0699(18) 0.0574(17) 0.0554(15) -0.0139(13) 0.0154(14) -0.0027(14)
C18 0.0675(19) 0.105(3) 0.0514(16) -0.0171(17) 0.0065(14) -0.0018(18)
C19 0.087(2) 0.114(3) 0.0602(19) -0.025(2) 0.0332(18) -0.013(2)
C20 0.101(3) 0.0487(18) 0.126(3) -0.0141(19) 0.058(3) 0.0043(18)
C21 0.0600(18) 0.097(3) 0.089(2) -0.031(2) 0.0413(18) -0.0173(18)
C22 0.134(4) 0.063(3) 0.323(10) -0.020(4) 0.150(6) 0.004(3)

loop_
_atom_type_symbol
_atom_type_description
_atom_type_scat_dispersion_real
_atom_type_scat_dispersion_imag
_atom_type_scat_source
C C 0.0033 0.0016 'International Tables Vol C Tables 4.2.6.8 and 6.1.1.4'
H H 0.0000 0.0000 'International Tables Vol C Tables 4.2.6.8 and 6.1.1.4'
N N 0.0061 0.0033 'International Tables Vol C Tables 4.2.6.8 and 6.1.1.4'
O O 0.0106 0.0060 'International Tables Vol C Tables 4.2.6.8 and 6.1.1.4'

loop_
_geom_angle_atom_site_label_1
_geom_angle_atom_site_label_2
_geom_angle_atom_site_label_3
_geom_angle
C15 N3 C11 109.54(18)
C15 N3 H3 125.2
C11 N3 H3 125.2
C6 O4 C20 116.0(2)
C12 C5 N16 123.5(2)
C12 C5 C8 117.3(2)
N16 C5 C8 119.1(2)
O1 C6 O4 124.3(3)
O1 C6 C15 123.5(2)
O4 C6 C15 112.2(2)
C11 C7 C13 118.2(2)
C11 C7 C10 107.2(2)
C13 C7 C10 134.5(2)
O2 C8 C10 119.8(2)
O2 C8 C5 118.7(2)
C10 C8 C5 121.3(2)
C14 C9 C11 116.9(2)
C14 C9 H9 121.5
C11 C9 H9 121.5
C15 C10 C7 106.5(2)
C15 C10 C8 129.9(2)
C7 C10 C8 123.6(2)
N3 C11 C9 129.2(2)
N3 C11 C7 107.52(19)
C9 C11 C7 123.3(2)
C18 C12 C5 117.1(2)
C18 C12 H12 121.5
C5 C12 H12 121.4
C17 C13 C7 118.4(2)
C17 C13 H13 120.8
C7 C13 H13 120.8
C9 C14 C17 121.1(3)
C9 C14 H14 119.4
C17 C14 H14 119.4
N3 C15 C10 109.2(2)
N3 C15 C6 118.0(2)
C10 C15 C6 132.8(2)
C5 N16 C21 117.9(3)
C13 C17 C14 122.1(3)
C13 C17 H17 119.0
C14 C17 H17 119.0
C12 C18 C19 123.4(3)
C12 C18 H18 118.3
C19 C18 H18 118.3
C21 C19 C18 118.7(3)
C21 C19 H19 120.6
C18 C19 H19 120.6
O4 C20 C22 107.8(4)
O4 C20 H20A 110.1
C22 C20 H20A 110.1
O4 C20 H20B 110.2
C22 C20 H20B 110.2
H20A C20 H20B 108.5
C19 C21 N16 119.3(3)
C19 C21 H21 120.3
N16 C21 H21 120.3
C20 C22 H22A 109.5
C20 C22 H22B 109.4
H22A C22 H22B 109.5
C20 C22 H22C 109.5
H22A C22 H22C 109.5
H22B C22 H22C 109.5

loop_
_geom_bond_atom_site_label_1
_geom_bond_atom_site_label_2
_geom_bond_distance
O1 C6 1.189(3)
O2 C8 1.203(3)
N3 C15 1.352(3)
N3 C11 1.363(3)
N3 H3 0.8600
O4 C6 1.321(3)
O4 C20 1.441(4)
C5 C12 1.331(3)
C5 N16 1.367(3)
C5 C8 1.496(3)
C6 C15 1.458(4)
C7 C11 1.390(3)
C7 C13 1.399(4)
C7 C10 1.417(3)
C8 C10 1.464(3)
C9 C14 1.353(4)
C9 C11 1.383(3)
C9 H9 0.9300
C10 C15 1.371(3)
C12 C18 1.312(4)
C12 H12 0.9300
C13 C17 1.354(4)
C13 H13 0.9300
C14 C17 1.391(4)
C14 H14 0.9300
N16 C21 1.378(4)
C17 H17 0.9300
C18 C19 1.379(5)
C18 H18 0.9300
C19 C21 1.344(5)
C19 H19 0.9300
C20 C22 1.453(6)
C20 H20A 0.9700
C20 H20B 0.9700
C21 H21 0.9300
C22 H22A 0.9600
C22 H22B 0.9600
C22 H22C 0.9600
